data_1539613
loop_
_publ_author_name
'Avilov, A.S.'
'Pinsker, Z.G.'
'Imamov, R.M.'

_publ_section_title
;
 Crystal structure of Ag3 Tl Te2
;
_journal_name_full 'Soviet Physics, Crystallography (= Kristallografiya)'
_journal_page_first 237
_journal_page_last 239
_journal_volume 17
_journal_year 1972
_chemical_formula_sum 'Ag3 Te2 Tl'
_chemical_name_systematic 'Ag3 Tl Te2'
_space_group_IT_number 53
_symmetry_space_group_name_Hall '-P 2ac 2'
_symmetry_space_group_name_H-M 'P m n a'
_cell_angle_alpha 90
_cell_angle_beta 90
_cell_angle_gamma 90
_cell_formula_units_Z 2
_cell_length_a 4.6
_cell_length_b 4.76
_cell_length_c 15.45
_cell_volume 338.293
_citation_journal_id_ASTM SPHCA6
_cod_data_source_file Avilov_SPHCA6_1972_1285.cif
_cod_data_source_block Ag3Te2Tl1
_cod_original_cell_volume 338.2932
_cod_original_formula_sum 'Ag3 Te2 Tl1'
_cod_database_code 1539613

loop_
_symmetry_equiv_pos_as_xyz
x,y,z
-x+1/2,-y,z+1/2
x,-y,-z
-x+1/2,y,-z+1/2
-x,-y,-z
x-1/2,y,-z-1/2
-x,y,z
x-1/2,-y,z-1/2

loop_
_atom_site_label
_atom_site_type_symbol
_atom_site_fract_x
_atom_site_fract_y
_atom_site_fract_z
_atom_site_occupancy
_atom_site_U_iso_or_equiv
Te1 Te-2 0 0.5 0.127 1 0.0
Ag1 Ag+1 0 0 0.315 1 0.0
Ag2 Ag+1 0.5 0.5 0 1 0.0
Tl1 Tl+1 0 0 0 1 0.0
